data_8000495
loop_
_publ_author_name
'Ding, Zeyang'
'Shang, Hongxing'
'Geng, Yijia'
'Zhang, Shi-Tong'
'Huo, Zepeng'
'Yang, Zairan'
'Li, Bao'
'Xu, Weiqing'
'Jiang, Shimei'

_publ_section_title
;
 Tuning Organic Microcrystal Morphologies through Crystal Engineering
 Strategies toward Anisotropic Optical Waveguide.
;
_journal_issue 19
_journal_name_full 'The journal of physical chemistry letters'
_journal_page_first 4585
_journal_page_last 4592
_journal_paper_doi 10.1021/acs.jpclett.1c00769
_journal_volume 12
_journal_year 2021
_chemical_formula_moiety 'C28 H16 F6 N2'
_chemical_formula_sum 'C28 H16 F6 N2'
_chemical_formula_weight 494.43
_space_group_IT_number 14
_space_group_name_Hall '-P 2ybc'
_space_group_name_H-M_alt 'P 1 21/c 1'
_symmetry_cell_setting monoclinic
_symmetry_space_group_name_Hall '-P 2ybc'
_symmetry_space_group_name_H-M 'P 1 21/c 1'
_atom_sites_solution_hydrogens geom
_atom_sites_solution_primary direct
_atom_sites_solution_secondary difmap
_audit_creation_method SHELXL-97
_cell_angle_alpha 90.00
_cell_angle_beta 90.54(3)
_cell_angle_gamma 90.00
_cell_formula_units_Z 4
_cell_length_a 14.799(3)
_cell_length_b 9.962(2)
_cell_length_c 15.092(3)
_cell_measurement_reflns_used 16166
_cell_measurement_temperature 293(2)
_cell_measurement_theta_max 27.44
_cell_measurement_theta_min 3.02
_cell_volume 2224.9(8)
_computing_cell_refinement RAPID-AUTO
_computing_data_collection 'RAPID-AUTO (Rigaku Corporation, 1998)'
_computing_data_reduction 'CrystalStructure (Rigaku/MSC and Rigaku Corporation, 2002)'
_computing_molecular_graphics 'SHELXTL (Sheldrick, 2008)'
_computing_publication_material SHELXL-97
_computing_structure_refinement 'SHELXL-97 (Sheldrick, 2008)'
_computing_structure_solution 'SHELXS-97 (Sheldrick, 2008)'
_diffrn_ambient_temperature 293(2)
_diffrn_measured_fraction_theta_full 0.996
_diffrn_measured_fraction_theta_max 0.996
_diffrn_measurement_device_type 'Rigaku RAXIS-RAPID'
_diffrn_measurement_method '\w scans'
_diffrn_radiation_monochromator graphite
_diffrn_radiation_source 'fine-focus sealed tube'
_diffrn_radiation_type MoK\a
_diffrn_radiation_wavelength 0.71073
_diffrn_reflns_av_R_equivalents 0.0240
_diffrn_reflns_av_sigmaI/netI 0.0185
_diffrn_reflns_limit_h_max 19
_diffrn_reflns_limit_h_min -19
_diffrn_reflns_limit_k_max 12
_diffrn_reflns_limit_k_min -12
_diffrn_reflns_limit_l_max 19
_diffrn_reflns_limit_l_min -19
_diffrn_reflns_number 20700
_diffrn_reflns_theta_full 27.43
_diffrn_reflns_theta_max 27.43
_diffrn_reflns_theta_min 3.02
_exptl_absorpt_coefficient_mu 0.122
_exptl_absorpt_correction_T_max 0.9879
_exptl_absorpt_correction_T_min 0.9843
_exptl_absorpt_correction_type multi-scan
_exptl_crystal_colour colorless
_exptl_crystal_density_diffrn 1.476
_exptl_crystal_density_method 'not measured'
_exptl_crystal_description block
_exptl_crystal_F_000 1008
_exptl_crystal_size_max 0.13
_exptl_crystal_size_mid 0.12
_exptl_crystal_size_min 0.10
_refine_diff_density_max 0.753
_refine_diff_density_min -0.494
_refine_diff_density_rms 0.048
_refine_ls_extinction_method none
_refine_ls_goodness_of_fit_ref 1.092
_refine_ls_hydrogen_treatment constr
_refine_ls_matrix_type full
_refine_ls_number_parameters 325
_refine_ls_number_reflns 5059
_refine_ls_number_restraints 0
_refine_ls_restrained_S_all 1.092
_refine_ls_R_factor_all 0.0680
_refine_ls_R_factor_gt 0.0553
_refine_ls_shift/su_max 0.001
_refine_ls_shift/su_mean 0.000
_refine_ls_structure_factor_coef Fsqd
_refine_ls_weighting_details 'calc w=1/[\s^2^(Fo^2^)+(0.0907P)^2^+0.8709P] where P=(Fo^2^+2Fc^2^)/3'
_refine_ls_weighting_scheme calc
_refine_ls_wR_factor_gt 0.1638
_refine_ls_wR_factor_ref 0.1737
_reflns_number_gt 3990
_reflns_number_total 5059
_reflns_threshold_expression >2sigma(I)
_cod_data_source_file 1.CIF
_cod_data_source_block 1
_cod_depositor_comments 'Adding full bibliography for 8000494--8000495.cif.'
_cod_original_cell_volume 2224.8(8)
_cod_original_sg_symbol_H-M 'P 21/c'
_cod_database_code 8000495

loop_
_symmetry_equiv_pos_as_xyz
'x, y, z'
'-x, y+1/2, -z+1/2'
'-x, -y, -z'
'x, -y-1/2, z-1/2'

loop_
_atom_site_label
_atom_site_type_symbol
_atom_site_fract_x
_atom_site_fract_y
_atom_site_fract_z
_atom_site_U_iso_or_equiv
_atom_site_adp_type
_atom_site_occupancy
_atom_site_symmetry_multiplicity
_atom_site_calc_flag
_atom_site_refinement_flags
_atom_site_disorder_assembly
_atom_site_disorder_group
C1 C 0.17963(16) 0.5299(3) 0.68159(16) 0.0553(6) Uani 1 1 d . . .
H1 H 0.1397 0.6020 0.6811 0.066 Uiso 1 1 calc R . .
C2 C 0.23710(14) 0.5159(2) 0.61041(14) 0.0466(5) Uani 1 1 d . . .
H2 H 0.2357 0.5780 0.5644 0.056 Uiso 1 1 calc R . .
C3 C 0.29673(12) 0.40883(19) 0.60796(12) 0.0370(4) Uani 1 1 d . . .
C4 C 0.29655(15) 0.3234(2) 0.68024(14) 0.0489(5) Uani 1 1 d . . .
H4 H 0.3362 0.2510 0.6828 0.059 Uiso 1 1 calc R . .
C5 C 0.23692(16) 0.3464(3) 0.74887(15) 0.0545(5) Uani 1 1 d . . .
H5 H 0.2383 0.2877 0.7968 0.065 Uiso 1 1 calc R . .
C6 C 0.35687(12) 0.38731(18) 0.53093(12) 0.0360(4) Uani 1 1 d . . .
C7 C 0.32724(12) 0.4217(2) 0.44593(13) 0.0423(4) Uani 1 1 d . . .
H7 H 0.2687 0.4537 0.4378 0.051 Uiso 1 1 calc R . .
C8 C 0.38310(13) 0.4093(2) 0.37337(13) 0.0431(4) Uani 1 1 d . . .
H8 H 0.3614 0.4326 0.3174 0.052 Uiso 1 1 calc R . .
C9 C 0.47195(12) 0.36208(18) 0.38309(12) 0.0366(4) Uani 1 1 d . . .
C10 C 0.50022(12) 0.3224(2) 0.46790(13) 0.0400(4) Uani 1 1 d . . .
H10 H 0.5579 0.2871 0.4758 0.048 Uiso 1 1 calc R . .
C11 C 0.44390(13) 0.3347(2) 0.54033(13) 0.0404(4) Uani 1 1 d . . .
H11 H 0.4644 0.3076 0.5960 0.048 Uiso 1 1 calc R . .
C12 C 0.53795(12) 0.3551(2) 0.31152(13) 0.0390(4) Uani 1 1 d . . .
H12 H 0.5906 0.3085 0.3257 0.047 Uiso 1 1 calc R . .
C13 C 0.53493(11) 0.40515(18) 0.22828(12) 0.0358(4) Uani 1 1 d . . .
C14 C 0.45878(12) 0.4807(2) 0.19544(12) 0.0393(4) Uani 1 1 d . . .
C15 C 0.61041(11) 0.39201(18) 0.16417(12) 0.0357(4) Uani 1 1 d . . .
C16 C 0.62103(13) 0.4864(2) 0.09670(13) 0.0411(4) Uani 1 1 d . . .
H16 H 0.5789 0.5551 0.0902 0.049 Uiso 1 1 calc R . .
C17 C 0.69325(13) 0.4793(2) 0.03940(13) 0.0411(4) Uani 1 1 d . . .
H17 H 0.6997 0.5443 -0.0043 0.049 Uiso 1 1 calc R . .
C18 C 0.75642(12) 0.37622(19) 0.04624(12) 0.0365(4) Uani 1 1 d . . .
C19 C 0.74361(13) 0.2794(2) 0.11139(14) 0.0439(5) Uani 1 1 d . . .
H19 H 0.7840 0.2081 0.1158 0.053 Uiso 1 1 calc R . .
C20 C 0.67200(13) 0.2866(2) 0.16985(14) 0.0434(4) Uani 1 1 d . . .
H20 H 0.6651 0.2208 0.2130 0.052 Uiso 1 1 calc R . .
C21 C 0.83599(12) 0.37046(19) -0.01337(12) 0.0365(4) Uani 1 1 d . . .
C22 C 0.83244(12) 0.4257(2) -0.09820(12) 0.0387(4) Uani 1 1 d . . .
H22 H 0.7790 0.4637 -0.1192 0.046 Uiso 1 1 calc R . .
C23 C 0.90855(12) 0.42436(19) -0.15169(12) 0.0379(4) Uani 1 1 d . . .
C24 C 0.98870(12) 0.3661(2) -0.12314(12) 0.0390(4) Uani 1 1 d . . .
H24 H 1.0394 0.3660 -0.1591 0.047 Uiso 1 1 calc R . .
C25 C 0.99146(12) 0.30818(19) -0.03994(13) 0.0386(4) Uani 1 1 d . . .
C26 C 0.91654(12) 0.3115(2) 0.01513(12) 0.0395(4) Uani 1 1 d . . .
H26 H 0.9203 0.2739 0.0715 0.047 Uiso 1 1 calc R . .
C27 C 0.90528(15) 0.4873(2) -0.24178(13) 0.0476(5) Uani 1 1 d . . .
C28 C 1.07557(13) 0.2373(2) -0.00904(14) 0.0466(5) Uani 1 1 d . . .
F1 F 0.82132(10) 0.5115(2) -0.27032(10) 0.0813(5) Uani 1 1 d . . .
F2 F 0.95006(14) 0.60189(17) -0.24480(11) 0.0842(5) Uani 1 1 d . . .
F3 F 0.94203(12) 0.40956(18) -0.30322(9) 0.0781(5) Uani 1 1 d . . .
F4 F 1.08710(12) 0.2411(2) 0.07687(11) 0.0994(7) Uani 1 1 d . . .
F5 F 1.14988(10) 0.2889(2) -0.04211(15) 0.1059(8) Uani 1 1 d . . .
F6 F 1.07564(14) 0.11154(19) -0.03162(18) 0.1154(9) Uani 1 1 d . . .
N1 N 0.17789(13) 0.4469(2) 0.75065(12) 0.0544(5) Uani 1 1 d . . .
N2 N 0.39924(12) 0.5399(2) 0.16655(13) 0.0540(5) Uani 1 1 d . . .

loop_
_atom_site_aniso_label
_atom_site_aniso_U_11
_atom_site_aniso_U_22
_atom_site_aniso_U_33
_atom_site_aniso_U_23
_atom_site_aniso_U_13
_atom_site_aniso_U_12
C1 0.0484(12) 0.0630(14) 0.0547(13) -0.0049(10) 0.0161(10) 0.0085(10)
C2 0.0440(11) 0.0525(11) 0.0434(11) 0.0040(8) 0.0108(8) 0.0046(9)
C3 0.0332(9) 0.0448(10) 0.0331(9) -0.0008(7) 0.0067(7) -0.0037(7)
C4 0.0491(11) 0.0545(12) 0.0434(11) 0.0083(9) 0.0127(9) 0.0059(9)
C5 0.0548(13) 0.0703(14) 0.0387(11) 0.0080(10) 0.0139(9) -0.0022(11)
C6 0.0333(9) 0.0396(9) 0.0354(9) -0.0005(7) 0.0085(7) -0.0034(7)
C7 0.0294(9) 0.0607(12) 0.0369(10) 0.0036(8) 0.0060(7) 0.0009(8)
C8 0.0316(9) 0.0654(13) 0.0325(9) 0.0020(8) 0.0062(7) -0.0025(8)
C9 0.0326(9) 0.0402(9) 0.0372(9) -0.0020(7) 0.0100(7) -0.0036(7)
C10 0.0327(9) 0.0447(10) 0.0428(10) 0.0033(8) 0.0076(7) 0.0042(7)
C11 0.0389(10) 0.0469(10) 0.0354(10) 0.0060(7) 0.0061(7) 0.0042(8)
C12 0.0302(9) 0.0469(10) 0.0401(10) -0.0026(8) 0.0095(7) 0.0000(7)
C13 0.0283(8) 0.0404(9) 0.0389(9) -0.0048(7) 0.0096(7) -0.0023(7)
C14 0.0324(9) 0.0490(10) 0.0368(10) -0.0024(8) 0.0124(7) -0.0021(8)
C15 0.0293(8) 0.0425(10) 0.0356(9) -0.0037(7) 0.0091(7) -0.0017(7)
C16 0.0332(9) 0.0493(11) 0.0411(10) 0.0039(8) 0.0095(7) 0.0081(8)
C17 0.0353(9) 0.0514(11) 0.0369(10) 0.0077(8) 0.0102(7) 0.0038(8)
C18 0.0286(8) 0.0460(10) 0.0350(9) -0.0006(7) 0.0088(7) 0.0010(7)
C19 0.0375(10) 0.0440(10) 0.0503(11) 0.0057(8) 0.0159(8) 0.0074(8)
C20 0.0421(10) 0.0425(10) 0.0459(11) 0.0071(8) 0.0168(8) 0.0023(8)
C21 0.0307(9) 0.0433(10) 0.0356(9) 0.0002(7) 0.0101(7) 0.0006(7)
C22 0.0301(8) 0.0499(10) 0.0361(9) 0.0010(8) 0.0062(7) 0.0043(7)
C23 0.0371(9) 0.0444(10) 0.0323(9) -0.0009(7) 0.0081(7) 0.0001(7)
C24 0.0321(9) 0.0488(10) 0.0362(9) -0.0017(7) 0.0126(7) 0.0009(7)
C25 0.0307(9) 0.0458(10) 0.0393(10) 0.0003(7) 0.0076(7) 0.0037(7)
C26 0.0327(9) 0.0521(11) 0.0338(9) 0.0051(8) 0.0091(7) 0.0030(8)
C27 0.0474(11) 0.0604(13) 0.0352(10) 0.0029(9) 0.0092(8) 0.0053(9)
C28 0.0356(10) 0.0597(13) 0.0446(11) 0.0004(9) 0.0074(8) 0.0079(9)
F1 0.0573(9) 0.1332(15) 0.0534(9) 0.0301(9) 0.0015(7) 0.0207(9)
F2 0.1198(14) 0.0757(11) 0.0573(9) 0.0203(7) 0.0072(9) -0.0304(10)
F3 0.0992(12) 0.0999(12) 0.0356(7) -0.0055(7) 0.0167(7) 0.0264(9)
F4 0.0764(11) 0.1686(19) 0.0531(9) 0.0001(10) -0.0085(8) 0.0593(12)
F5 0.0335(7) 0.1501(18) 0.1346(17) 0.0628(15) 0.0173(9) 0.0145(9)
F6 0.0980(14) 0.0713(12) 0.176(2) -0.0322(12) -0.0571(14) 0.0387(10)
N1 0.0482(10) 0.0725(13) 0.0429(10) -0.0057(9) 0.0170(8) -0.0012(9)
N2 0.0418(10) 0.0713(12) 0.0492(10) 0.0037(9) 0.0104(8) 0.0094(9)

loop_
_atom_type_symbol
_atom_type_description
_atom_type_scat_dispersion_real
_atom_type_scat_dispersion_imag
_atom_type_scat_source
C C 0.0033 0.0016 'International Tables Vol C Tables 4.2.6.8 and 6.1.1.4'
H H 0.0000 0.0000 'International Tables Vol C Tables 4.2.6.8 and 6.1.1.4'
N N 0.0061 0.0033 'International Tables Vol C Tables 4.2.6.8 and 6.1.1.4'
F F 0.0171 0.0103 'International Tables Vol C Tables 4.2.6.8 and 6.1.1.4'

loop_
_geom_angle_atom_site_label_1
_geom_angle_atom_site_label_2
_geom_angle_atom_site_label_3
_geom_angle
_geom_angle_site_symmetry_1
_geom_angle_site_symmetry_3
_geom_angle_publ_flag
N1 C1 C2 124.2(2) . . ?
N1 C1 H1 117.9 . . ?
C2 C1 H1 117.9 . . ?
C1 C2 C3 119.7(2) . . ?
C1 C2 H2 120.2 . . ?
C3 C2 H2 120.2 . . ?
C4 C3 C2 116.53(17) . . ?
C4 C3 C6 122.25(17) . . ?
C2 C3 C6 121.22(17) . . ?
C3 C4 C5 119.6(2) . . ?
C3 C4 H4 120.2 . . ?
C5 C4 H4 120.2 . . ?
N1 C5 C4 124.3(2) . . ?
N1 C5 H5 117.9 . . ?
C4 C5 H5 117.9 . . ?
C7 C6 C11 117.87(16) . . ?
C7 C6 C3 119.91(16) . . ?
C11 C6 C3 122.22(17) . . ?
C8 C7 C6 121.40(17) . . ?
C8 C7 H7 119.3 . . ?
C6 C7 H7 119.3 . . ?
C7 C8 C9 120.89(18) . . ?
C7 C8 H8 119.6 . . ?
C9 C8 H8 119.6 . . ?
C10 C9 C8 117.52(16) . . ?
C10 C9 C12 117.73(17) . . ?
C8 C9 C12 124.72(17) . . ?
C11 C10 C9 121.29(17) . . ?
C11 C10 H10 119.4 . . ?
C9 C10 H10 119.4 . . ?
C10 C11 C6 120.92(17) . . ?
C10 C11 H11 119.5 . . ?
C6 C11 H11 119.5 . . ?
C13 C12 C9 130.63(18) . . ?
C13 C12 H12 114.7 . . ?
C9 C12 H12 114.7 . . ?
C12 C13 C14 122.13(16) . . ?
C12 C13 C15 123.53(17) . . ?
C14 C13 C15 114.30(16) . . ?
N2 C14 C13 177.7(2) . . ?
C20 C15 C16 118.34(16) . . ?
C20 C15 C13 121.36(16) . . ?
C16 C15 C13 120.31(16) . . ?
C17 C16 C15 120.98(17) . . ?
C17 C16 H16 119.5 . . ?
C15 C16 H16 119.5 . . ?
C16 C17 C18 120.91(17) . . ?
C16 C17 H17 119.5 . . ?
C18 C17 H17 119.5 . . ?
C19 C18 C17 117.91(16) . . ?
C19 C18 C21 120.90(16) . . ?
C17 C18 C21 121.18(16) . . ?
C20 C19 C18 121.55(18) . . ?
C20 C19 H19 119.2 . . ?
C18 C19 H19 119.2 . . ?
C19 C20 C15 120.24(18) . . ?
C19 C20 H20 119.9 . . ?
C15 C20 H20 119.9 . . ?
C26 C21 C22 118.34(16) . . ?
C26 C21 C18 120.57(16) . . ?
C22 C21 C18 121.08(16) . . ?
C23 C22 C21 120.34(17) . . ?
C23 C22 H22 119.8 . . ?
C21 C22 H22 119.8 . . ?
C24 C23 C22 121.24(17) . . ?
C24 C23 C27 118.56(16) . . ?
C22 C23 C27 120.20(17) . . ?
C25 C24 C23 118.38(16) . . ?
C25 C24 H24 120.8 . . ?
C23 C24 H24 120.8 . . ?
C24 C25 C26 121.04(17) . . ?
C24 C25 C28 119.73(16) . . ?
C26 C25 C28 119.21(17) . . ?
C25 C26 C21 120.62(17) . . ?
C25 C26 H26 119.7 . . ?
C21 C26 H26 119.7 . . ?
F2 C27 F3 105.73(18) . . ?
F2 C27 F1 107.4(2) . . ?
F3 C27 F1 105.43(19) . . ?
F2 C27 C23 112.41(18) . . ?
F3 C27 C23 112.29(18) . . ?
F1 C27 C23 113.01(17) . . ?
F6 C28 F4 106.8(2) . . ?
F6 C28 F5 106.0(2) . . ?
F4 C28 F5 105.2(2) . . ?
F6 C28 C25 112.04(19) . . ?
F4 C28 C25 113.23(17) . . ?
F5 C28 C25 113.03(18) . . ?
C5 N1 C1 115.76(18) . . ?

loop_
_geom_bond_atom_site_label_1
_geom_bond_atom_site_label_2
_geom_bond_distance
_geom_bond_site_symmetry_2
_geom_bond_publ_flag
C1 N1 1.331(3) . ?
C1 C2 1.383(3) . ?
C1 H1 0.9300 . ?
C2 C3 1.385(3) . ?
C2 H2 0.9300 . ?
C3 C4 1.384(3) . ?
C3 C6 1.486(2) . ?
C4 C5 1.386(3) . ?
C4 H4 0.9300 . ?
C5 N1 1.329(3) . ?
C5 H5 0.9300 . ?
C6 C7 1.395(3) . ?
C6 C11 1.396(3) . ?
C7 C8 1.384(3) . ?
C7 H7 0.9300 . ?
C8 C9 1.403(3) . ?
C8 H8 0.9300 . ?
C9 C10 1.400(3) . ?
C9 C12 1.465(2) . ?
C10 C11 1.386(2) . ?
C10 H10 0.9300 . ?
C11 H11 0.9300 . ?
C12 C13 1.352(3) . ?
C12 H12 0.9300 . ?
C13 C14 1.439(3) . ?
C13 C15 1.490(2) . ?
C14 N2 1.143(3) . ?
C15 C20 1.392(3) . ?
C15 C16 1.396(3) . ?
C16 C17 1.383(2) . ?
C16 H16 0.9300 . ?
C17 C18 1.392(3) . ?
C17 H17 0.9300 . ?
C18 C19 1.392(3) . ?
C18 C21 1.490(2) . ?
C19 C20 1.387(2) . ?
C19 H19 0.9300 . ?
C20 H20 0.9300 . ?
C21 C26 1.394(3) . ?
C21 C22 1.394(3) . ?
C22 C23 1.392(2) . ?
C22 H22 0.9300 . ?
C23 C24 1.386(3) . ?
C23 C27 1.498(3) . ?
C24 C25 1.382(3) . ?
C24 H24 0.9300 . ?
C25 C26 1.392(2) . ?
C25 C28 1.502(3) . ?
C26 H26 0.9300 . ?
C27 F2 1.321(3) . ?
C27 F3 1.329(2) . ?
C27 F1 1.333(3) . ?
C28 F6 1.298(3) . ?
C28 F4 1.307(3) . ?
C28 F5 1.317(3) . ?

loop_
_geom_torsion_atom_site_label_1
_geom_torsion_atom_site_label_2
_geom_torsion_atom_site_label_3
_geom_torsion_atom_site_label_4
_geom_torsion
_geom_torsion_site_symmetry_1
_geom_torsion_site_symmetry_2
_geom_torsion_site_symmetry_3
_geom_torsion_site_symmetry_4
_geom_torsion_publ_flag
N1 C1 C2 C3 0.9(4) . . . . ?
C1 C2 C3 C4 -2.0(3) . . . . ?
C1 C2 C3 C6 177.5(2) . . . . ?
C2 C3 C4 C5 1.4(3) . . . . ?
C6 C3 C4 C5 -178.0(2) . . . . ?
C3 C4 C5 N1 0.2(4) . . . . ?
C4 C3 C6 C7 146.0(2) . . . . ?
C2 C3 C6 C7 -33.5(3) . . . . ?
C4 C3 C6 C11 -34.9(3) . . . . ?
C2 C3 C6 C11 145.6(2) . . . . ?
C11 C6 C7 C8 -2.4(3) . . . . ?
C3 C6 C7 C8 176.73(18) . . . . ?
C6 C7 C8 C9 -0.3(3) . . . . ?
C7 C8 C9 C10 2.9(3) . . . . ?
C7 C8 C9 C12 -175.21(19) . . . . ?
C8 C9 C10 C11 -2.7(3) . . . . ?
C12 C9 C10 C11 175.50(18) . . . . ?
C9 C10 C11 C6 0.0(3) . . . . ?
C7 C6 C11 C10 2.6(3) . . . . ?
C3 C6 C11 C10 -176.55(18) . . . . ?
C10 C9 C12 C13 -168.3(2) . . . . ?
C8 C9 C12 C13 9.8(3) . . . . ?
C9 C12 C13 C14 0.4(3) . . . . ?
C9 C12 C13 C15 178.02(18) . . . . ?
C12 C13 C14 N2 -161(5) . . . . ?
C15 C13 C14 N2 21(6) . . . . ?
C12 C13 C15 C20 26.2(3) . . . . ?
C14 C13 C15 C20 -156.06(18) . . . . ?
C12 C13 C15 C16 -153.6(2) . . . . ?
C14 C13 C15 C16 24.2(2) . . . . ?
C20 C15 C16 C17 -3.0(3) . . . . ?
C13 C15 C16 C17 176.79(18) . . . . ?
C15 C16 C17 C18 1.3(3) . . . . ?
C16 C17 C18 C19 1.2(3) . . . . ?
C16 C17 C18 C21 -177.99(18) . . . . ?
C17 C18 C19 C20 -2.0(3) . . . . ?
C21 C18 C19 C20 177.18(19) . . . . ?
C18 C19 C20 C15 0.3(3) . . . . ?
C16 C15 C20 C19 2.2(3) . . . . ?
C13 C15 C20 C19 -177.61(18) . . . . ?
C19 C18 C21 C26 -28.4(3) . . . . ?
C17 C18 C21 C26 150.7(2) . . . . ?
C19 C18 C21 C22 152.7(2) . . . . ?
C17 C18 C21 C22 -28.1(3) . . . . ?
C26 C21 C22 C23 -1.5(3) . . . . ?
C18 C21 C22 C23 177.36(18) . . . . ?
C21 C22 C23 C24 1.3(3) . . . . ?
C21 C22 C23 C27 -178.23(19) . . . . ?
C22 C23 C24 C25 0.4(3) . . . . ?
C27 C23 C24 C25 179.95(18) . . . . ?
C23 C24 C25 C26 -1.9(3) . . . . ?
C23 C24 C25 C28 176.50(19) . . . . ?
C24 C25 C26 C21 1.7(3) . . . . ?
C28 C25 C26 C21 -176.70(19) . . . . ?
C22 C21 C26 C25 0.1(3) . . . . ?
C18 C21 C26 C25 -178.84(18) . . . . ?
C24 C23 C27 F2 -72.9(2) . . . . ?
C22 C23 C27 F2 106.6(2) . . . . ?
C24 C23 C27 F3 46.1(3) . . . . ?
C22 C23 C27 F3 -134.3(2) . . . . ?
C24 C23 C27 F1 165.24(19) . . . . ?
C22 C23 C27 F1 -15.2(3) . . . . ?
C24 C25 C28 F6 -88.5(3) . . . . ?
C26 C25 C28 F6 89.9(3) . . . . ?
C24 C25 C28 F4 150.7(2) . . . . ?
C26 C25 C28 F4 -30.9(3) . . . . ?
C24 C25 C28 F5 31.2(3) . . . . ?
C26 C25 C28 F5 -150.4(2) . . . . ?
C4 C5 N1 C1 -1.3(4) . . . . ?
C2 C1 N1 C5 0.8(4) . . . . ?
